data_2223872
loop_
_publ_author_name
'Wang, Hui'

_publ_section_title Aqua{6,6'-dimethoxy-2,2'-[propane-1,3-diylbis(nitrilomethylidyne)]diphenolato}copper(II)
_journal_coeditor_code IS2476
_journal_issue 11
_journal_name_full 'Acta Crystallographica Section E'
_journal_page_first m1490
_journal_paper_doi 10.1107/S1600536809042755
_journal_volume 65
_journal_year 2009
_chemical_formula_iupac '[Cu (C19 H20 N2 O4) (H2 O)]'
_chemical_formula_moiety 'C19 H22 Cu N2 O5'
_chemical_formula_sum 'C19 H22 Cu N2 O5'
_chemical_formula_weight 421.93
_chemical_name_systematic
;
Aqua{6,6'-dimethoxy-2,2'-[propane-1,3-
diylbis(nitrilomethylidyne)]diphenolato}copper(II)
;
_space_group_IT_number 33
_symmetry_cell_setting orthorhombic
_symmetry_space_group_name_Hall 'P 2c -2n'
_symmetry_space_group_name_H-M 'P n a 21'
_atom_sites_solution_hydrogens geom
_atom_sites_solution_primary direct
_atom_sites_solution_secondary difmap
_audit_creation_method SHELXL-97
_cell_angle_alpha 90.00
_cell_angle_beta 90.00
_cell_angle_gamma 90.00
_cell_formula_units_Z 8
_cell_length_a 20.6870(15)
_cell_length_b 22.9179(17)
_cell_length_c 7.6639(6)
_cell_measurement_reflns_used 3860
_cell_measurement_temperature 295(2)
_cell_measurement_theta_max 24.14
_cell_measurement_theta_min 2.84
_cell_volume 3633.5(5)
_computing_cell_refinement 'SAINT-Plus (Bruker, 2001)'
_computing_data_collection 'APEX2 (Bruker, 2004)'
_computing_data_reduction 'SAINT-Plus (Bruker, 2001)'
_computing_molecular_graphics 'SHELXTL (Sheldrick, 2008)'
_computing_publication_material 'SHELXTL (Sheldrick, 2008)'
_computing_structure_refinement 'SHELXL-97 (Sheldrick, 2008)'
_computing_structure_solution 'SHELXS-97 (Sheldrick, 2008)'
_diffrn_ambient_temperature 295(2)
_diffrn_detector_area_resol_mean 0
_diffrn_measured_fraction_theta_full 0.999
_diffrn_measured_fraction_theta_max 0.999
_diffrn_measurement_device_type 'Bruker APEXII'
_diffrn_measurement_method '\w scans'
_diffrn_radiation_monochromator graphite
_diffrn_radiation_source 'fine-focus sealed tube'
_diffrn_radiation_type MoK\a
_diffrn_radiation_wavelength 0.71073
_diffrn_reflns_av_R_equivalents 0.0403
_diffrn_reflns_av_sigmaI/netI 0.0468
_diffrn_reflns_limit_h_max 24
_diffrn_reflns_limit_h_min -24
_diffrn_reflns_limit_k_max 25
_diffrn_reflns_limit_k_min -27
_diffrn_reflns_limit_l_max 7
_diffrn_reflns_limit_l_min -9
_diffrn_reflns_number 17668
_diffrn_reflns_theta_full 25.00
_diffrn_reflns_theta_max 25.00
_diffrn_reflns_theta_min 1.78
_diffrn_standards_interval_count 0
_diffrn_standards_interval_time 0
_diffrn_standards_number 0
_exptl_absorpt_coefficient_mu 1.236
_exptl_absorpt_correction_T_max 0.9076
_exptl_absorpt_correction_T_min 0.8081
_exptl_absorpt_correction_type multi-scan
_exptl_absorpt_process_details '(<i>SADABS</i>; Sheldrick, 2003)'
_exptl_crystal_colour green
_exptl_crystal_density_diffrn 1.543
_exptl_crystal_density_method 'not measured'
_exptl_crystal_description block
_exptl_crystal_F_000 1752
_exptl_crystal_size_max 0.18
_exptl_crystal_size_mid 0.12
_exptl_crystal_size_min 0.08
_refine_diff_density_max 0.263
_refine_diff_density_min -0.289
_refine_ls_abs_structure_details 'Flack (1983), 2453 Friedel pairs'
_refine_ls_abs_structure_Flack 0.249(15)
_refine_ls_extinction_method none
_refine_ls_goodness_of_fit_ref 1.002
_refine_ls_hydrogen_treatment constr
_refine_ls_matrix_type full
_refine_ls_number_parameters 502
_refine_ls_number_reflns 5909
_refine_ls_number_restraints 15
_refine_ls_restrained_S_all 1.005
_refine_ls_R_factor_all 0.0513
_refine_ls_R_factor_gt 0.0358
_refine_ls_shift/su_max 0.000
_refine_ls_shift/su_mean 0.000
_refine_ls_structure_factor_coef Fsqd
_refine_ls_weighting_details 'calc w=1/[\s^2^(Fo^2^)+(0.0430P)^2^+0.0000P] where P=(Fo^2^+2Fc^2^)/3'
_refine_ls_weighting_scheme calc
_refine_ls_wR_factor_gt 0.0788
_refine_ls_wR_factor_ref 0.0845
_reflns_number_gt 4814
_reflns_number_total 5909
_reflns_threshold_expression I>2\s(I)
_cod_data_source_file is2476.cif
_cod_data_source_block I
_cod_database_code 2223872
_cod_database_fobs_code 2223872

loop_
_symmetry_equiv_pos_as_xyz
'x, y, z'
'-x, -y, z+1/2'
'-x+1/2, y+1/2, z+1/2'
'x+1/2, -y+1/2, z'

loop_
_atom_site_type_symbol
_atom_site_label
_atom_site_fract_x
_atom_site_fract_y
_atom_site_fract_z
_atom_site_U_iso_or_equiv
_atom_site_adp_type
_atom_site_calc_flag
_atom_site_refinement_flags
_atom_site_occupancy
_atom_site_disorder_assembly
_atom_site_disorder_group
C C1 0.09091(19) 0.3864(2) 0.1707(7) 0.0648(14) Uani d . 1 . .
H H1A 0.0616 0.3568 0.2113 0.097 Uiso calc R 1 . .
H H1B 0.0794 0.3976 0.0541 0.097 Uiso calc R 1 . .
H H1C 0.0884 0.4197 0.2461 0.097 Uiso calc R 1 . .
C C2 0.20370(19) 0.39932(16) 0.1185(6) 0.0432(10) Uani d . 1 . .
C C3 0.1964(2) 0.45593(17) 0.0630(7) 0.0537(12) Uani d . 1 . .
H H3 0.1552 0.4723 0.0612 0.064 Uiso calc R 1 . .
C C4 0.2486(2) 0.48950(19) 0.0095(6) 0.0609(13) Uani d . 1 . .
H H4 0.2426 0.5277 -0.0283 0.073 Uiso calc R 1 . .
C C5 0.3084(2) 0.46558(19) 0.0136(6) 0.0575(14) Uani d . 1 . .
H H5 0.3438 0.4881 -0.0192 0.069 Uiso calc R 1 . .
C C6 0.31810(19) 0.40757(16) 0.0661(6) 0.0414(10) Uani d . 1 . .
C C7 0.26648(18) 0.37226(15) 0.1208(6) 0.0383(10) Uani d . 1 A .
C C8 0.38423(18) 0.38649(18) 0.0719(6) 0.0446(10) Uani d . 1 A .
H H8 0.4163 0.4143 0.0538 0.054 Uiso calc R 1 . .
C C9 0.47463(17) 0.32791(18) 0.1093(6) 0.0542(12) Uani d PD 0.361(7) A 1
H H9A 0.4868 0.3166 0.2267 0.065 Uiso calc PR 0.361(7) A 1
H H9B 0.4954 0.3648 0.0830 0.065 Uiso calc PR 0.361(7) A 1
C C10 0.4971(11) 0.2816(5) -0.020(2) 0.070(3) Uani d PD 0.361(7) A 1
H H10A 0.4796 0.2910 -0.1341 0.085 Uiso calc PR 0.361(7) A 1
H H10B 0.5439 0.2835 -0.0288 0.085 Uiso calc PR 0.361(7) A 1
C C11 0.4782(3) 0.2195(6) 0.024(2) 0.074(3) Uani d PD 0.361(7) A 1
H H11A 0.4884 0.2110 0.1453 0.089 Uiso calc PR 0.361(7) A 1
H H11B 0.5014 0.1922 -0.0493 0.089 Uiso calc PR 0.361(7) A 1
C C9' 0.47463(17) 0.32791(18) 0.1093(6) 0.0542(12) Uani d PD 0.639(7) A 2
H H9C 0.4881 0.3369 0.2275 0.065 Uiso calc PR 0.639(7) A 2
H H9D 0.4944 0.3566 0.0329 0.065 Uiso calc PR 0.639(7) A 2
C C10' 0.5005(6) 0.2684(4) 0.0615(14) 0.070(3) Uani d PD 0.639(7) A 2
H H10C 0.4962 0.2420 0.1598 0.085 Uiso calc PR 0.639(7) A 2
H H10D 0.5460 0.2712 0.0313 0.085 Uiso calc PR 0.639(7) A 2
C C11' 0.4622(4) 0.2455(4) -0.0931(12) 0.074(3) Uani d PD 0.639(7) A 2
H H11C 0.4877 0.2186 -0.1621 0.089 Uiso calc PR 0.639(7) A 2
H H11D 0.4476 0.2772 -0.1673 0.089 Uiso calc PR 0.639(7) A 2
C C12 0.3935(2) 0.1614(2) -0.0492(7) 0.0614(14) Uani d . 1 A .
H H12 0.4262 0.1423 -0.1094 0.074 Uiso calc R 1 . .
C C13 0.33653(18) 0.12826(18) -0.0148(6) 0.0397(10) Uani d . 1 . .
C C14 0.3349(2) 0.0695(2) -0.0731(6) 0.0558(13) Uani d . 1 . .
H H14 0.3701 0.0546 -0.1340 0.067 Uiso calc R 1 . .
C C15 0.2833(2) 0.03444(19) -0.0423(7) 0.0598(13) Uani d . 1 . .
H H15 0.2829 -0.0038 -0.0829 0.072 Uiso calc R 1 . .
C C16 0.2310(2) 0.05641(17) 0.0507(6) 0.0540(13) Uani d . 1 . .
H H16 0.1957 0.0324 0.0734 0.065 Uiso calc R 1 . .
C C17 0.23071(17) 0.11327(15) 0.1100(6) 0.0397(10) Uani d . 1 . .
C C18 0.28444(17) 0.15138(16) 0.0825(6) 0.0380(10) Uani d . 1 A .
C C19 0.12368(18) 0.10614(19) 0.2255(7) 0.0524(12) Uani d . 1 . .
H H19A 0.0934 0.1291 0.2910 0.079 Uiso calc R 1 . .
H H19B 0.1335 0.0711 0.2889 0.079 Uiso calc R 1 . .
H H19C 0.1051 0.0962 0.1146 0.079 Uiso calc R 1 . .
C C20 -0.12773(19) 0.39180(19) 0.4322(6) 0.0532(12) Uani d . 1 . .
H H20A -0.1594 0.3660 0.3832 0.080 Uiso calc R 1 . .
H H20B -0.1205 0.4238 0.3538 0.080 Uiso calc R 1 . .
H H20C -0.1430 0.4064 0.5421 0.080 Uiso calc R 1 . .
C C21 -0.01810(18) 0.39057(17) 0.5282(6) 0.0412(11) Uani d . 1 . .
C C22 -0.01621(19) 0.44966(16) 0.5539(6) 0.0519(12) Uani d . 1 . .
H H22 -0.0518 0.4724 0.5245 0.062 Uiso calc R 1 . .
C C23 0.0383(2) 0.47585(17) 0.6234(7) 0.0594(13) Uani d . 1 . .
H H23 0.0397 0.5161 0.6393 0.071 Uiso calc R 1 . .
C C24 0.0896(2) 0.44249(19) 0.6679(7) 0.0598(13) Uani d . 1 . .
H H24 0.1260 0.4603 0.7148 0.072 Uiso calc R 1 . .
C C25 0.08947(18) 0.38171(16) 0.6454(6) 0.0417(11) Uani d . 1 . .
C C26 0.03530(18) 0.35374(16) 0.5714(6) 0.0370(9) Uani d . 1 B .
C C27 0.1449(2) 0.3496(2) 0.7007(7) 0.0588(14) Uani d . 1 B .
H H27 0.1785 0.3715 0.7479 0.071 Uiso calc R 1 . .
C C28 0.2259(4) 0.2890(9) 0.661(3) 0.065(2) Uani d PD 0.224(8) B 3
H H28A 0.2350 0.2926 0.5375 0.078 Uiso calc PR 0.224(8) B 3
H H28B 0.2491 0.3196 0.7224 0.078 Uiso calc PR 0.224(8) B 3
C C29 0.2480(18) 0.2297(6) 0.726(3) 0.065(3) Uani d PD 0.224(8) B 3
H H29A 0.2319 0.2243 0.8440 0.078 Uiso calc PR 0.224(8) B 3
H H29B 0.2948 0.2295 0.7317 0.078 Uiso calc PR 0.224(8) B 3
C C30 0.22592(17) 0.17823(18) 0.6147(7) 0.0533(11) Uani d PD 0.224(8) B 3
H H30A 0.2378 0.1848 0.4939 0.064 Uiso calc PR 0.224(8) B 3
H H30B 0.2470 0.1428 0.6541 0.064 Uiso calc PR 0.224(8) B 3
C C28' 0.2125(3) 0.2698(3) 0.7848(9) 0.065(2) Uani d PD 0.776(8) B 4
H H28C 0.2382 0.3005 0.8370 0.078 Uiso calc PR 0.776(8) B 4
H H28D 0.1995 0.2426 0.8753 0.078 Uiso calc PR 0.776(8) B 4
C C29' 0.2498(4) 0.2390(3) 0.6439(12) 0.065(3) Uani d PD 0.776(8) B 4
H H29C 0.2462 0.2609 0.5361 0.078 Uiso calc PR 0.776(8) B 4
H H29D 0.2952 0.2376 0.6761 0.078 Uiso calc PR 0.776(8) B 4
C C30' 0.22592(17) 0.17823(18) 0.6147(7) 0.0533(11) Uani d PD 0.776(8) B 4
H H30C 0.2392 0.1656 0.4994 0.064 Uiso calc PR 0.776(8) B 4
H H30D 0.2463 0.1526 0.6990 0.064 Uiso calc PR 0.776(8) B 4
C C31 0.1352(2) 0.12165(19) 0.6818(6) 0.0440(11) Uani d . 1 B .
H H31 0.1672 0.0960 0.7194 0.053 Uiso calc R 1 . .
C C32 0.0696(2) 0.10016(17) 0.6892(6) 0.0404(10) Uani d . 1 . .
C C33 0.0592(2) 0.04488(18) 0.7611(6) 0.0517(12) Uani d . 1 . .
H H33 0.0941 0.0247 0.8083 0.062 Uiso calc R 1 . .
C C34 -0.0003(2) 0.01979(19) 0.7640(6) 0.0554(12) Uani d . 1 . .
H H34 -0.0065 -0.0165 0.8159 0.067 Uiso calc R 1 . .
C C35 -0.0517(2) 0.04940(17) 0.6881(6) 0.0464(11) Uani d . 1 . .
H H35 -0.0923 0.0320 0.6858 0.056 Uiso calc R 1 . .
C C36 -0.04381(18) 0.10348(16) 0.6167(6) 0.0406(10) Uani d . 1 . .
C C37 0.01811(17) 0.13165(15) 0.6142(5) 0.0340(9) Uani d . 1 B .
C C38 -0.1553(2) 0.1113(2) 0.5384(8) 0.0673(15) Uani d . 1 . .
H H38A -0.1840 0.1379 0.4803 0.101 Uiso calc R 1 . .
H H38B -0.1694 0.1057 0.6565 0.101 Uiso calc R 1 . .
H H38C -0.1553 0.0746 0.4785 0.101 Uiso calc R 1 . .
N N1 0.40348(14) 0.33463(14) 0.0987(6) 0.0426(8) Uani d . 1 . .
N N2 0.40470(19) 0.2144(2) -0.0068(6) 0.0720(14) Uani d D 1 . .
N N3 0.15392(17) 0.29488(18) 0.6935(6) 0.0686(14) Uani d D 1 . .
N N4 0.15466(14) 0.17189(14) 0.6296(6) 0.0396(8) Uani d . 1 . .
O O1 0.15456(12) 0.36417(12) 0.1717(5) 0.0558(9) Uani d . 1 . .
O O2 0.27165(12) 0.31825(11) 0.1707(4) 0.0422(8) Uani d . 1 . .
O O3 0.28187(12) 0.20415(10) 0.1451(4) 0.0390(7) Uani d . 1 . .
O O4 0.18053(13) 0.13826(12) 0.1993(5) 0.0529(8) Uani d . 1 . .
O O5 0.39293(18) 0.25291(11) 0.4074(6) 0.0525(11) Uani d . 1 . .
H H5A 0.4151 0.2810 0.4484 0.079 Uiso d R 1 A .
H H5B 0.4174 0.2234 0.3959 0.079 Uiso d R 1 . .
O O6 -0.06950(13) 0.36132(12) 0.4577(5) 0.0582(10) Uani d . 1 . .
O O7 0.03113(12) 0.29827(11) 0.5386(4) 0.0415(8) Uani d . 1 . .
O O8 0.02381(12) 0.18312(11) 0.5450(4) 0.0402(8) Uani d . 1 . .
O O9 -0.09157(13) 0.13489(12) 0.5383(5) 0.0558(10) Uani d . 1 . .
O O10 0.14401(17) 0.24940(12) 0.3006(6) 0.0520(10) Uani d . 1 . .
H H10E 0.1567 0.2828 0.2672 0.078 Uiso d R 1 B .
H H10F 0.1663 0.2239 0.2471 0.078 Uiso d R 1 . .
Cu Cu1 0.34458(2) 0.26616(2) 0.12353(6) 0.03785(14) Uani d . 1 A .
Cu Cu2 0.09494(2) 0.238236(18) 0.58068(6) 0.03693(15) Uani d . 1 B .

loop_
_atom_site_aniso_label
_atom_site_aniso_U_11
_atom_site_aniso_U_22
_atom_site_aniso_U_33
_atom_site_aniso_U_12
_atom_site_aniso_U_13
_atom_site_aniso_U_23
C1 0.045(3) 0.071(3) 0.078(4) 0.018(2) 0.009(3) 0.013(3)
C2 0.051(2) 0.037(2) 0.042(3) 0.0014(18) 0.006(2) 0.000(2)
C3 0.060(3) 0.039(2) 0.062(3) 0.017(2) 0.004(3) 0.002(2)
C4 0.078(3) 0.030(2) 0.074(4) 0.006(2) 0.014(3) 0.014(2)
C5 0.064(3) 0.041(3) 0.067(4) -0.002(2) 0.015(3) 0.006(2)
C6 0.045(2) 0.033(2) 0.046(3) -0.0015(17) 0.004(2) 0.005(2)
C7 0.048(2) 0.030(2) 0.038(2) 0.0019(16) -0.006(2) 0.0008(19)
C8 0.043(2) 0.044(2) 0.047(3) -0.0075(18) 0.001(2) 0.006(2)
C9 0.033(2) 0.068(3) 0.062(3) -0.0062(19) -0.004(2) 0.011(3)
C10 0.030(3) 0.090(6) 0.092(10) 0.006(4) -0.007(7) 0.010(6)
C11 0.054(5) 0.073(6) 0.096(9) -0.011(4) 0.053(6) -0.005(4)
C9' 0.033(2) 0.068(3) 0.062(3) -0.0062(19) -0.004(2) 0.011(3)
C10' 0.030(3) 0.090(6) 0.092(10) 0.006(4) -0.007(7) 0.010(6)
C11' 0.054(5) 0.073(6) 0.096(9) -0.011(4) 0.053(6) -0.005(4)
C12 0.051(3) 0.072(4) 0.061(3) 0.005(3) 0.018(3) -0.020(3)
C13 0.039(2) 0.044(3) 0.036(2) 0.0128(19) 0.0032(19) -0.0019(19)
C14 0.064(3) 0.049(3) 0.055(3) 0.017(2) 0.009(2) -0.010(2)
C15 0.075(4) 0.033(3) 0.072(3) 0.009(2) 0.003(3) -0.017(2)
C16 0.059(3) 0.032(2) 0.071(4) 0.0000(19) -0.002(3) -0.009(2)
C17 0.041(2) 0.033(2) 0.045(3) 0.0018(16) -0.001(2) -0.004(2)
C18 0.037(2) 0.039(2) 0.038(3) 0.0045(16) -0.003(2) -0.001(2)
C19 0.041(3) 0.046(3) 0.069(3) -0.007(2) -0.001(2) -0.007(2)
C20 0.038(2) 0.053(3) 0.069(3) 0.007(2) -0.012(2) -0.001(2)
C21 0.038(2) 0.034(2) 0.051(3) -0.0003(17) -0.001(2) -0.0074(18)
C22 0.050(2) 0.032(2) 0.074(3) 0.0069(18) -0.010(3) -0.005(2)
C23 0.067(3) 0.032(2) 0.079(4) -0.0019(19) -0.009(3) -0.013(2)
C24 0.056(3) 0.047(3) 0.077(4) -0.008(2) -0.019(3) -0.016(2)
C25 0.041(2) 0.036(2) 0.047(3) -0.0028(17) -0.006(2) -0.0094(18)
C26 0.037(2) 0.033(2) 0.041(2) -0.0019(16) 0.003(2) -0.001(2)
C27 0.045(3) 0.056(3) 0.075(4) -0.002(2) -0.022(3) -0.026(3)
C28 0.077(5) 0.067(4) 0.051(5) 0.020(3) -0.046(4) -0.013(4)
C29 0.028(3) 0.070(4) 0.098(8) 0.002(3) -0.008(6) 0.002(5)
C30 0.031(2) 0.067(3) 0.061(3) 0.0114(19) -0.005(2) 0.002(3)
C28' 0.077(5) 0.067(4) 0.051(5) 0.020(3) -0.046(4) -0.013(4)
C29' 0.028(3) 0.070(4) 0.098(8) 0.002(3) -0.008(6) 0.002(5)
C30' 0.031(2) 0.067(3) 0.061(3) 0.0114(19) -0.005(2) 0.002(3)
C31 0.047(2) 0.044(3) 0.041(3) 0.016(2) -0.003(2) 0.005(2)
C32 0.046(2) 0.037(2) 0.039(2) 0.0059(19) -0.0042(19) 0.0051(18)
C33 0.059(3) 0.045(3) 0.051(3) 0.016(2) -0.007(2) 0.006(2)
C34 0.068(3) 0.033(3) 0.065(3) -0.002(2) 0.003(3) 0.014(2)
C35 0.051(3) 0.040(2) 0.048(3) -0.007(2) 0.001(2) 0.0029(19)
C36 0.044(2) 0.035(2) 0.043(3) -0.0004(17) 0.002(2) 0.003(2)
C37 0.039(2) 0.030(2) 0.033(2) 0.0027(15) -0.002(2) 0.0076(19)
C38 0.047(3) 0.069(3) 0.085(4) -0.014(2) -0.014(3) 0.025(3)
N1 0.0345(17) 0.049(2) 0.044(2) -0.0029(14) -0.0020(17) 0.008(2)
N2 0.062(3) 0.068(3) 0.086(4) -0.015(2) 0.044(2) -0.025(3)
N3 0.050(2) 0.058(3) 0.098(4) 0.0197(19) -0.032(2) -0.033(2)
N4 0.0313(17) 0.047(2) 0.040(2) 0.0097(14) -0.0013(16) 0.001(2)
O1 0.0397(17) 0.0407(17) 0.087(3) 0.0081(13) 0.0083(17) 0.0134(16)
O2 0.0392(16) 0.0323(15) 0.055(2) 0.0026(12) 0.0037(14) 0.0065(13)
O3 0.0389(15) 0.0324(14) 0.0457(18) -0.0009(11) 0.0060(14) -0.0097(13)
O4 0.0419(17) 0.0345(16) 0.082(2) -0.0051(13) 0.0141(17) -0.0170(15)
O5 0.059(2) 0.0342(17) 0.065(3) -0.0006(13) -0.012(2) -0.0024(14)
O6 0.0328(16) 0.0343(16) 0.107(3) 0.0049(13) -0.0192(18) -0.0152(16)
O7 0.0323(14) 0.0268(15) 0.065(2) 0.0035(11) -0.0069(14) -0.0099(13)
O8 0.0331(14) 0.0320(15) 0.055(2) 0.0011(11) -0.0059(14) 0.0099(13)
O9 0.0394(17) 0.0471(17) 0.081(3) -0.0063(14) -0.0120(17) 0.0226(16)
O10 0.061(2) 0.0386(19) 0.056(3) 0.0058(14) 0.017(2) 0.0035(13)
Cu1 0.0328(3) 0.0381(3) 0.0426(4) -0.0014(2) 0.0035(2) 0.0004(3)
Cu2 0.0321(3) 0.0362(2) 0.0425(4) 0.0051(2) -0.0054(2) -0.0022(3)

loop_
_atom_type_symbol
_atom_type_description
_atom_type_scat_dispersion_real
_atom_type_scat_dispersion_imag
_atom_type_scat_source
C C 0.0033 0.0016 'International Tables Vol C Tables 4.2.6.8 and 6.1.1.4'
H H 0.0000 0.0000 'International Tables Vol C Tables 4.2.6.8 and 6.1.1.4'
N N 0.0061 0.0033 'International Tables Vol C Tables 4.2.6.8 and 6.1.1.4'
O O 0.0106 0.0060 'International Tables Vol C Tables 4.2.6.8 and 6.1.1.4'
Cu Cu 0.3201 1.2651 'International Tables Vol C Tables 4.2.6.8 and 6.1.1.4'

loop_
_geom_angle_atom_site_label_1
_geom_angle_atom_site_label_2
_geom_angle_atom_site_label_3
_geom_angle_site_symmetry_1
_geom_angle_site_symmetry_3
_geom_angle
_geom_angle_publ_flag
O1 C1 H1A . . 109.5 ?
O1 C1 H1B . . 109.5 ?
H1A C1 H1B . . 109.5 ?
O1 C1 H1C . . 109.5 ?
H1A C1 H1C . . 109.5 ?
H1B C1 H1C . . 109.5 ?
O1 C2 C3 . . 124.8(4) ?
O1 C2 C7 . . 114.6(3) ?
C3 C2 C7 . . 120.7(4) ?
C2 C3 C4 . . 122.0(4) ?
C2 C3 H3 . . 119.0 ?
C4 C3 H3 . . 119.0 ?
C5 C4 C3 . . 118.7(4) ?
C5 C4 H4 . . 120.7 ?
C3 C4 H4 . . 120.7 ?
C4 C5 C6 . . 121.4(4) ?
C4 C5 H5 . . 119.3 ?
C6 C5 H5 . . 119.3 ?
C7 C6 C5 . . 121.5(4) ?
C7 C6 C8 . . 121.1(3) ?
C5 C6 C8 . . 117.3(4) ?
O2 C7 C6 . . 125.0(3) ?
O2 C7 C2 . . 119.2(3) ?
C6 C7 C2 . . 115.8(3) ?
N1 C8 C6 . . 127.7(4) ?
N1 C8 H8 . . 116.1 ?
C6 C8 H8 . . 116.1 ?
N1 C9 C10 . . 109.9(10) ?
N1 C9 H9A . . 109.7 ?
C10 C9 H9A . . 109.7 ?
N1 C9 H9B . . 109.7 ?
C10 C9 H9B . . 109.7 ?
H9A C9 H9B . . 108.2 ?
C11 C10 C9 . . 115.4(12) ?
C11 C10 H10A . . 108.4 ?
C9 C10 H10A . . 108.4 ?
C11 C10 H10B . . 108.4 ?
C9 C10 H10B . . 108.4 ?
H10A C10 H10B . . 107.5 ?
C10 C11 N2 . . 107.0(13) ?
C10 C11 H11A . . 110.3 ?
N2 C11 H11A . . 110.3 ?
C10 C11 H11B . . 110.3 ?
N2 C11 H11B . . 110.3 ?
H11A C11 H11B . . 108.6 ?
C11' C10' H10C . . 110.0 ?
C11' C10' H10D . . 110.0 ?
H10C C10' H10D . . 108.4 ?
C10' C11' N2 . . 103.2(8) ?
C10' C11' H11C . . 111.1 ?
N2 C11' H11C . . 111.1 ?
C10' C11' H11D . . 111.1 ?
N2 C11' H11D . . 111.1 ?
H11C C11' H11D . . 109.1 ?
N2 C12 C13 . . 127.5(4) ?
N2 C12 H12 . . 116.2 ?
C13 C12 H12 . . 116.2 ?
C18 C13 C14 . . 120.3(4) ?
C18 C13 C12 . . 121.8(4) ?
C14 C13 C12 . . 117.8(4) ?
C15 C14 C13 . . 121.7(4) ?
C15 C14 H14 . . 119.2 ?
C13 C14 H14 . . 119.2 ?
C14 C15 C16 . . 119.2(4) ?
C14 C15 H15 . . 120.4 ?
C16 C15 H15 . . 120.4 ?
C17 C16 C15 . . 121.0(4) ?
C17 C16 H16 . . 119.5 ?
C15 C16 H16 . . 119.5 ?
O4 C17 C16 . . 124.3(3) ?
O4 C17 C18 . . 114.1(3) ?
C16 C17 C18 . . 121.7(4) ?
O3 C18 C13 . . 125.0(3) ?
O3 C18 C17 . . 118.8(3) ?
C13 C18 C17 . . 116.2(3) ?
O4 C19 H19A . . 109.5 ?
O4 C19 H19B . . 109.5 ?
H19A C19 H19B . . 109.5 ?
O4 C19 H19C . . 109.5 ?
H19A C19 H19C . . 109.5 ?
H19B C19 H19C . . 109.5 ?
O6 C20 H20A . . 109.5 ?
O6 C20 H20B . . 109.5 ?
H20A C20 H20B . . 109.5 ?
O6 C20 H20C . . 109.5 ?
H20A C20 H20C . . 109.5 ?
H20B C20 H20C . . 109.5 ?
O6 C21 C22 . . 124.3(4) ?
O6 C21 C26 . . 113.7(3) ?
C22 C21 C26 . . 121.9(4) ?
C21 C22 C23 . . 120.5(4) ?
C21 C22 H22 . . 119.8 ?
C23 C22 H22 . . 119.8 ?
C24 C23 C22 . . 119.4(4) ?
C24 C23 H23 . . 120.3 ?
C22 C23 H23 . . 120.3 ?
C23 C24 C25 . . 122.0(4) ?
C23 C24 H24 . . 119.0 ?
C25 C24 H24 . . 119.0 ?
C24 C25 C26 . . 120.1(4) ?
C24 C25 C27 . . 118.3(4) ?
C26 C25 C27 . . 121.6(4) ?
O7 C26 C25 . . 125.1(3) ?
O7 C26 C21 . . 118.8(3) ?
C25 C26 C21 . . 116.0(3) ?
N3 C27 C25 . . 127.9(4) ?
N3 C27 H27 . . 116.0 ?
C25 C27 H27 . . 116.0 ?
C29 C28 N3 . . 108.8(19) ?
C29 C28 H28A . . 109.9 ?
N3 C28 H28A . . 109.9 ?
C29 C28 H28B . . 109.9 ?
N3 C28 H28B . . 109.9 ?
H28A C28 H28B . . 108.3 ?
C28 C29 C30 . . 114.7(15) ?
C28 C29 H29A . . 108.6 ?
C30 C29 H29A . . 108.6 ?
C28 C29 H29B . . 108.6 ?
C30 C29 H29B . . 108.6 ?
H29A C29 H29B . . 107.6 ?
N4 C30 C29 . . 109.2(15) ?
N4 C30 H30A . . 109.8 ?
C29 C30 H30A . . 109.8 ?
N4 C30 H30B . . 109.8 ?
C29 C30 H30B . . 109.8 ?
H30A C30 H30B . . 108.3 ?
C29' C28' N3 . . 105.0(6) ?
C29' C28' H28C . . 110.8 ?
N3 C28' H28C . . 110.8 ?
C29' C28' H28D . . 110.8 ?
N3 C28' H28D . . 110.8 ?
H28C C28' H28D . . 108.8 ?
C28' C29' H29C . . 109.2 ?
C28' C29' H29D . . 109.2 ?
H29C C29' H29D . . 107.9 ?
N4 C31 C32 . . 127.7(4) ?
N4 C31 H31 . . 116.1 ?
C32 C31 H31 . . 116.1 ?
C33 C32 C37 . . 120.6(4) ?
C33 C32 C31 . . 117.9(4) ?
C37 C32 C31 . . 121.3(4) ?
C34 C33 C32 . . 121.9(4) ?
C34 C33 H33 . . 119.0 ?
C32 C33 H33 . . 119.0 ?
C33 C34 C35 . . 118.7(4) ?
C33 C34 H34 . . 120.7 ?
C35 C34 H34 . . 120.7 ?
C36 C35 C34 . . 121.4(4) ?
C36 C35 H35 . . 119.3 ?
C34 C35 H35 . . 119.3 ?
O9 C36 C35 . . 124.8(3) ?
O9 C36 C37 . . 113.8(3) ?
C35 C36 C37 . . 121.4(4) ?
O8 C37 C32 . . 124.3(3) ?
O8 C37 C36 . . 119.7(3) ?
C32 C37 C36 . . 116.0(3) ?
O9 C38 H38A . . 109.5 ?
O9 C38 H38B . . 109.5 ?
H38A C38 H38B . . 109.5 ?
O9 C38 H38C . . 109.5 ?
H38A C38 H38C . . 109.5 ?
H38B C38 H38C . . 109.5 ?
C8 N1 C9 . . 114.7(3) ?
C8 N1 Cu1 . . 124.0(3) ?
C9 N1 Cu1 . . 121.3(3) ?
C12 N2 C11' . . 118.2(5) ?
C12 N2 C11 . . 106.9(7) ?
C12 N2 Cu1 . . 125.5(3) ?
C11' N2 Cu1 . . 115.0(4) ?
C11 N2 Cu1 . . 119.5(7) ?
C27 N3 C28' . . 118.3(4) ?
C27 N3 C28 . . 103.9(8) ?
C27 N3 Cu2 . . 125.2(3) ?
C28' N3 Cu2 . . 116.5(3) ?
C28 N3 Cu2 . . 118.4(8) ?
C31 N4 C30 . . 115.0(3) ?
C31 N4 Cu2 . . 123.3(3) ?
C30 N4 Cu2 . . 121.7(3) ?
C2 O1 C1 . . 118.8(3) ?
C7 O2 Cu1 . . 126.1(2) ?
C18 O3 Cu1 . . 128.6(2) ?
C17 O4 C19 . . 119.2(3) ?
Cu1 O5 H5A . . 117.4 ?
Cu1 O5 H5B . . 104.7 ?
H5A O5 H5B . . 108.6 ?
C21 O6 C20 . . 118.5(3) ?
C26 O7 Cu2 . . 128.2(2) ?
C37 O8 Cu2 . . 126.7(2) ?
C36 O9 C38 . . 118.1(3) ?
Cu2 O10 H10E . . 120.0 ?
Cu2 O10 H10F . . 126.2 ?
H10E O10 H10F . . 107.9 ?
O3 Cu1 O2 . . 85.14(12) ?
O3 Cu1 N2 . . 91.37(14) ?
O2 Cu1 N2 . . 159.87(18) ?
O3 Cu1 N1 . . 175.41(12) ?
O2 Cu1 N1 . . 90.49(12) ?
N2 Cu1 N1 . . 92.27(15) ?
O3 Cu1 O5 . . 96.25(12) ?
O2 Cu1 O5 . . 103.28(13) ?
N2 Cu1 O5 . . 96.81(18) ?
N1 Cu1 O5 . . 86.09(14) ?
O7 Cu2 O8 . . 85.57(11) ?
O7 Cu2 N3 . . 91.54(13) ?
O8 Cu2 N3 . . 161.21(17) ?
O7 Cu2 N4 . . 175.20(13) ?
O8 Cu2 N4 . . 90.00(11) ?
N3 Cu2 N4 . . 92.07(15) ?
O7 Cu2 O10 . . 93.67(12) ?
O8 Cu2 O10 . . 105.25(13) ?
N3 Cu2 O10 . . 93.45(17) ?
N4 Cu2 O10 . . 89.28(15) ?

loop_
_geom_bond_atom_site_label_1
_geom_bond_atom_site_label_2
_geom_bond_site_symmetry_2
_geom_bond_distance
_geom_bond_publ_flag
C1 O1 . 1.412(4) ?
C1 H1A . 0.9600 ?
C1 H1B . 0.9600 ?
C1 H1C . 0.9600 ?
C2 O1 . 1.360(4) ?
C2 C3 . 1.374(5) ?
C2 C7 . 1.439(5) ?
C3 C4 . 1.388(6) ?
C3 H3 . 0.9300 ?
C4 C5 . 1.353(6) ?
C4 H4 . 0.9300 ?
C5 C6 . 1.404(5) ?
C5 H5 . 0.9300 ?
C6 C7 . 1.404(5) ?
C6 C8 . 1.452(5) ?
C7 O2 . 1.300(4) ?
C8 N1 . 1.270(5) ?
C8 H8 . 0.9300 ?
C9 N1 . 1.482(4) ?
C9 C10 . 1.526(10) ?
C9 H9A . 0.9700 ?
C9 H9B . 0.9700 ?
C10 C11 . 1.513(10) ?
C10 H10A . 0.9700 ?
C10 H10B . 0.9700 ?
C11 N2 . 1.543(6) ?
C11 H11A . 0.9700 ?
C11 H11B . 0.9700 ?
C10' C11' . 1.520(8) ?
C10' H10C . 0.9700 ?
C10' H10D . 0.9700 ?
C11' N2 . 1.536(5) ?
C11' H11C . 0.9700 ?
C11' H11D . 0.9700 ?
C12 N2 . 1.277(6) ?
C12 C13 . 1.427(6) ?
C12 H12 . 0.9300 ?
C13 C18 . 1.413(5) ?
C13 C14 . 1.420(6) ?
C14 C15 . 1.357(6) ?
C14 H14 . 0.9300 ?
C15 C16 . 1.390(6) ?
C15 H15 . 0.9300 ?
C16 C17 . 1.380(5) ?
C16 H16 . 0.9300 ?
C17 O4 . 1.369(5) ?
C17 C18 . 1.429(5) ?
C18 O3 . 1.302(4) ?
C19 O4 . 1.402(4) ?
C19 H19A . 0.9600 ?
C19 H19B . 0.9600 ?
C19 H19C . 0.9600 ?
C20 O6 . 1.406(5) ?
C20 H20A . 0.9600 ?
C20 H20B . 0.9600 ?
C20 H20C . 0.9600 ?
C21 O6 . 1.368(5) ?
C21 C22 . 1.369(5) ?
C21 C26 . 1.429(5) ?
C22 C23 . 1.385(5) ?
C22 H22 . 0.9300 ?
C23 C24 . 1.351(6) ?
C23 H23 . 0.9300 ?
C24 C25 . 1.404(5) ?
C24 H24 . 0.9300 ?
C25 C26 . 1.410(5) ?
C25 C27 . 1.426(6) ?
C26 O7 . 1.299(4) ?
C27 N3 . 1.270(6) ?
C27 H27 . 0.9300 ?
C28 C29 . 1.516(10) ?
C28 N3 . 1.516(6) ?
C28 H28A . 0.9700 ?
C28 H28B . 0.9700 ?
C29 C30 . 1.527(10) ?
C29 H29A . 0.9700 ?
C29 H29B . 0.9700 ?
C30 N4 . 1.486(4) ?
C30 H30A . 0.9700 ?
C30 H30B . 0.9700 ?
C28' C29' . 1.504(7) ?
C28' N3 . 1.513(5) ?
C28' H28C . 0.9700 ?
C28' H28D . 0.9700 ?
C29' H29C . 0.9700 ?
C29' H29D . 0.9700 ?
C31 N4 . 1.284(5) ?
C31 C32 . 1.445(6) ?
C31 H31 . 0.9300 ?
C32 C33 . 1.398(5) ?
C32 C37 . 1.409(5) ?
C33 C34 . 1.359(6) ?
C33 H33 . 0.9300 ?
C34 C35 . 1.389(6) ?
C34 H34 . 0.9300 ?
C35 C36 . 1.364(5) ?
C35 H35 . 0.9300 ?
C36 O9 . 1.362(5) ?
C36 C37 . 1.435(5) ?
C37 O8 . 1.299(4) ?
C38 O9 . 1.424(4) ?
C38 H38A . 0.9600 ?
C38 H38B . 0.9600 ?
C38 H38C . 0.9600 ?
N1 Cu1 . 1.996(3) y
N2 Cu1 . 1.988(4) y
N3 Cu2 . 1.980(4) y
N4 Cu2 . 1.995(3) y
O2 Cu1 . 1.958(3) y
O3 Cu1 . 1.931(2) y
O5 Cu1 . 2.414(4) y
O5 H5A . 0.8499 ?
O5 H5B . 0.8500 ?
O7 Cu2 . 1.934(3) y
O8 Cu2 . 1.958(3) y
O10 Cu2 . 2.388(4) y
O10 H10E . 0.8500 ?
O10 H10F . 0.8499 ?

loop_
_geom_hbond_atom_site_label_D
_geom_hbond_atom_site_label_H
_geom_hbond_atom_site_label_A
_geom_hbond_site_symmetry_A
_geom_hbond_distance_DH
_geom_hbond_distance_HA
_geom_hbond_distance_DA
_geom_hbond_angle_DHA
O10 H10E O1 . 0.85 2.00 2.818(4) 160.5
O10 H10F O4 . 0.85 2.02 2.768(4) 146.7
O5 H5A O9 4 0.85 2.05 2.779(4) 143.0
O5 H5B O6 4 0.85 2.02 2.758(4) 145.3
